data_1100899
loop_
_publ_author_name
'Izod, Keith'
'McFarlane, William'
'Allen, Ben'
'Clegg, William'
'Harrington, Ross W.'

_publ_section_title
;
 An Intramolecularly Base-Stabilized Diphosphagermylene and Two Unusual
 Germanium(II) Ate Complexes: A Structural, NMR, and DFT Study
;
_journal_coden_ASTM ORGND7
_journal_issue 9
_journal_name_full Organometallics
_journal_page_first 2157
_journal_page_last 2167
_journal_paper_doi 10.1021/om0501125
_journal_volume 24
_journal_year 2005
_chemical_formula_moiety 'C32 H62 Ge N2 P2 Si4, 0.5 C7 H14'
_chemical_formula_sum 'C35.5 H69 Ge N2 P2 Si4'
_chemical_formula_weight 770.82
_space_group_IT_number 2
_symmetry_cell_setting triclinic
_symmetry_space_group_name_Hall '-P 1'
_symmetry_space_group_name_H-M 'P -1'
_atom_sites_solution_hydrogens geom
_atom_sites_solution_primary direct
_atom_sites_solution_secondary difmap
_cell_angle_alpha 78.569(1)
_cell_angle_beta 89.576(1)
_cell_angle_gamma 75.536(1)
_cell_formula_units_Z 2
_cell_length_a 11.4596(5)
_cell_length_b 12.0029(5)
_cell_length_c 16.3524(7)
_cell_measurement_reflns_used 13588
_cell_measurement_temperature 150(2)
_cell_measurement_theta_max 28.9
_cell_measurement_theta_min 2.16
_cell_volume 2132.65(16)
_diffrn_ambient_temperature 150(2)
_diffrn_detector_area_resol_mean ?
_diffrn_measurement_device_type 'Bruker SMART 1K CCD diffractometer'
_diffrn_measurement_method '\w rotation with narrow frames'
_diffrn_radiation_monochromator graphite
_diffrn_radiation_source 'sealed tube'
_diffrn_radiation_type MoK\a
_diffrn_radiation_wavelength 0.71073
_diffrn_reflns_av_R_equivalents 0.0157
_diffrn_reflns_av_sigmaI/netI 0.0241
_diffrn_reflns_limit_h_max 14
_diffrn_reflns_limit_h_min -14
_diffrn_reflns_limit_k_max 15
_diffrn_reflns_limit_k_min -16
_diffrn_reflns_limit_l_max 22
_diffrn_reflns_limit_l_min -21
_diffrn_reflns_number 15612
_diffrn_reflns_theta_max 28.86
_diffrn_reflns_theta_min 1.84
_diffrn_standards_decay_% ?
_diffrn_standards_interval_count ?
_diffrn_standards_interval_time ?
_diffrn_standards_number 0
_exptl_absorpt_coefficient_mu 0.931
_exptl_absorpt_correction_T_max 0.737
_exptl_absorpt_correction_T_min 0.653
_exptl_absorpt_correction_type multi-scan
_exptl_absorpt_process_details SADABS
_exptl_crystal_colour yellow
_exptl_crystal_density_diffrn 1.200
_exptl_crystal_density_meas ?
_exptl_crystal_density_method 'not measured'
_exptl_crystal_description block
_exptl_crystal_F_000 820
_exptl_crystal_size_max 0.50
_exptl_crystal_size_mid 0.40
_exptl_crystal_size_min 0.35
_refine_ls_extinction_coef ?
_refine_ls_extinction_method none
_refine_ls_goodness_of_fit_ref 1.036
_refine_ls_hydrogen_treatment constr
_refine_ls_matrix_type full
_refine_ls_number_parameters 413
_refine_ls_number_reflns 9401
_refine_ls_number_restraints 0
_refine_ls_restrained_S_all 1.036
_refine_ls_R_factor_all 0.0299
_refine_ls_R_factor_gt 0.0268
_refine_ls_shift/su_max 0.001
_refine_ls_shift/su_mean 0.000
_refine_ls_structure_factor_coef Fsqd
_refine_ls_weighting_details 'calc w=1/[\s^2^(Fo^2^)+(0.0417P)^2^+0.8715P] where P=(Fo^2^+2Fc^2^)/3'
_refine_ls_weighting_scheme calc
_refine_ls_wR_factor_gt 0.0755
_refine_ls_wR_factor_ref 0.0776
_reflns_number_gt 8637
_reflns_number_total 9401
_reflns_threshold_expression I>2\s(I)
_cod_database_code 1100899

loop_
_symmetry_equiv_pos_as_xyz
'x, y, z'
'-x, -y, -z'

loop_
_atom_site_label
_atom_site_type_symbol
_atom_site_fract_x
_atom_site_fract_y
_atom_site_fract_z
_atom_site_U_iso_or_equiv
_atom_site_adp_type
_atom_site_occupancy
_atom_site_symmetry_multiplicity
_atom_site_calc_flag
_atom_site_refinement_flags
_atom_site_disorder_assembly
_atom_site_disorder_group
Ge Ge 0.339664(13) 0.041854(12) 0.179005(9) 0.01916(5) Uani 1 1 d . . .
P1 P 0.19237(3) 0.03927(3) 0.28420(2) 0.01874(8) Uani 1 1 d . . .
P2 P 0.47156(3) -0.13012(3) 0.26407(2) 0.01758(8) Uani 1 1 d . . .
Si1 Si -0.03479(4) 0.09811(4) 0.17835(3) 0.02998(10) Uani 1 1 d . . .
Si2 Si -0.02151(4) 0.25897(4) 0.30948(3) 0.02919(10) Uani 1 1 d . . .
Si3 Si 0.35557(4) -0.33940(4) 0.34097(3) 0.02924(10) Uani 1 1 d . . .
Si4 Si 0.40852(4) -0.30121(4) 0.14575(3) 0.02887(10) Uani 1 1 d . . .
N1 N 0.41870(12) 0.17393(11) 0.21553(8) 0.0244(3) Uani 1 1 d . . .
N2 N 0.81877(12) -0.38364(12) 0.37561(9) 0.0314(3) Uani 1 1 d . . .
C1 C 0.06320(13) 0.16638(13) 0.23583(9) 0.0224(3) Uani 1 1 d . . .
H1 H 0.0974 0.2195 0.1927 0.027 Uiso 1 1 calc R . .
C2 C -0.1314(2) 0.2119(2) 0.09383(16) 0.0634(7) Uani 1 1 d . . .
H2A H -0.1714 0.1733 0.0592 0.095 Uiso 1 1 calc R . .
H2B H -0.0809 0.2554 0.0591 0.095 Uiso 1 1 calc R . .
H2C H -0.1924 0.2663 0.1191 0.095 Uiso 1 1 calc R . .
C3 C -0.12808(17) 0.02272(19) 0.25303(14) 0.0437(5) Uani 1 1 d . . .
H3A H -0.1860 0.0811 0.2771 0.066 Uiso 1 1 calc R . .
H3B H -0.0755 -0.0335 0.2977 0.066 Uiso 1 1 calc R . .
H3C H -0.1717 -0.0191 0.2235 0.066 Uiso 1 1 calc R . .
C4 C 0.05627(17) -0.01435(19) 0.12280(12) 0.0403(4) Uani 1 1 d . . .
H4A H 0.1012 -0.0823 0.1639 0.060 Uiso 1 1 calc R . .
H4B H 0.1130 0.0198 0.0873 0.060 Uiso 1 1 calc R . .
H4C H 0.0023 -0.0394 0.0881 0.060 Uiso 1 1 calc R . .
C5 C -0.04985(18) 0.16944(19) 0.41147(12) 0.0441(5) Uani 1 1 d . . .
H5A H 0.0246 0.1423 0.4467 0.066 Uiso 1 1 calc R . .
H5B H -0.0761 0.1014 0.4015 0.066 Uiso 1 1 calc R . .
H5C H -0.1128 0.2177 0.4397 0.066 Uiso 1 1 calc R . .
C6 C 0.05901(17) 0.36965(16) 0.32954(13) 0.0400(4) Uani 1 1 d . . .
H6A H 0.0045 0.4284 0.3554 0.060 Uiso 1 1 calc R . .
H6B H 0.0849 0.4085 0.2766 0.060 Uiso 1 1 calc R . .
H6C H 0.1298 0.3299 0.3671 0.060 Uiso 1 1 calc R . .
C7 C -0.17277(17) 0.34883(19) 0.26168(15) 0.0492(5) Uani 1 1 d . . .
H7A H -0.2233 0.2964 0.2542 0.074 Uiso 1 1 calc R . .
H7B H -0.1620 0.3961 0.2073 0.074 Uiso 1 1 calc R . .
H7C H -0.2118 0.4008 0.2986 0.074 Uiso 1 1 calc R . .
C8 C 0.26477(13) 0.08112(12) 0.36949(9) 0.0206(3) Uani 1 1 d . . .
C9 C 0.25681(14) 0.01789(14) 0.45027(9) 0.0262(3) Uani 1 1 d . . .
H9 H 0.2091 -0.0374 0.4586 0.031 Uiso 1 1 calc R . .
C10 C 0.31723(16) 0.03437(16) 0.51840(10) 0.0328(4) Uani 1 1 d . . .
H10 H 0.3097 -0.0086 0.5727 0.039 Uiso 1 1 calc R . .
C11 C 0.38837(16) 0.11337(16) 0.50722(11) 0.0341(4) Uani 1 1 d . . .
H11 H 0.4314 0.1235 0.5535 0.041 Uiso 1 1 calc R . .
C12 C 0.39632(15) 0.17746(15) 0.42804(11) 0.0295(3) Uani 1 1 d . . .
H12 H 0.4446 0.2323 0.4205 0.035 Uiso 1 1 calc R . .
C13 C 0.33477(13) 0.16303(13) 0.35907(9) 0.0225(3) Uani 1 1 d . . .
C14 C 0.34186(14) 0.23746(12) 0.27455(10) 0.0238(3) Uani 1 1 d . . .
H14A H 0.2592 0.2702 0.2490 0.029 Uiso 1 1 calc R . .
H14B H 0.3739 0.3043 0.2820 0.029 Uiso 1 1 calc R . .
C15 C 0.4172(2) 0.26027(16) 0.13643(12) 0.0412(4) Uani 1 1 d . . .
H15A H 0.4517 0.3232 0.1472 0.062 Uiso 1 1 calc R . .
H15B H 0.3339 0.2938 0.1142 0.062 Uiso 1 1 calc R . .
H15C H 0.4652 0.2208 0.0957 0.062 Uiso 1 1 calc R . .
C16 C 0.54396(15) 0.12672(16) 0.25044(13) 0.0354(4) Uani 1 1 d . . .
H16A H 0.5954 0.0930 0.2087 0.053 Uiso 1 1 calc R . .
H16B H 0.5460 0.0656 0.3004 0.053 Uiso 1 1 calc R . .
H16C H 0.5736 0.1902 0.2654 0.053 Uiso 1 1 calc R . .
C17 C 0.38364(13) -0.23667(12) 0.24288(9) 0.0216(3) Uani 1 1 d . . .
H17 H 0.3012 -0.1828 0.2295 0.026 Uiso 1 1 calc R . .
C18 C 0.19067(19) -0.3334(2) 0.33874(15) 0.0562(6) Uani 1 1 d . . .
H18A H 0.1741 -0.3916 0.3855 0.084 Uiso 1 1 calc R . .
H18B H 0.1675 -0.3507 0.2860 0.084 Uiso 1 1 calc R . .
H18C H 0.1441 -0.2547 0.3436 0.084 Uiso 1 1 calc R . .
C19 C 0.4438(2) -0.49559(15) 0.34901(14) 0.0446(5) Uani 1 1 d . . .
H19A H 0.5299 -0.5010 0.3565 0.067 Uiso 1 1 calc R . .
H19B H 0.4297 -0.5220 0.2978 0.067 Uiso 1 1 calc R . .
H19C H 0.4179 -0.5455 0.3969 0.067 Uiso 1 1 calc R . .
C20 C 0.39359(19) -0.29639(17) 0.43906(11) 0.0392(4) Uani 1 1 d . . .
H20A H 0.3611 -0.3410 0.4866 0.059 Uiso 1 1 calc R . .
H20B H 0.3582 -0.2122 0.4351 0.059 Uiso 1 1 calc R . .
H20C H 0.4814 -0.3134 0.4470 0.059 Uiso 1 1 calc R . .
C21 C 0.55919(19) -0.40591(18) 0.14209(14) 0.0467(5) Uani 1 1 d . . .
H21A H 0.5599 -0.4423 0.0934 0.070 Uiso 1 1 calc R . .
H21B H 0.5743 -0.4671 0.1931 0.070 Uiso 1 1 calc R . .
H21C H 0.6223 -0.3632 0.1379 0.070 Uiso 1 1 calc R . .
C22 C 0.2886(2) -0.38089(18) 0.13589(14) 0.0485(5) Uani 1 1 d . . .
H22A H 0.2088 -0.3259 0.1328 0.073 Uiso 1 1 calc R . .
H22B H 0.2951 -0.4449 0.1846 0.073 Uiso 1 1 calc R . .
H22C H 0.2996 -0.4133 0.0851 0.073 Uiso 1 1 calc R . .
C23 C 0.38521(19) -0.18378(17) 0.04936(11) 0.0389(4) Uani 1 1 d . . .
H23A H 0.4531 -0.1471 0.0447 0.058 Uiso 1 1 calc R . .
H23B H 0.3101 -0.1242 0.0524 0.058 Uiso 1 1 calc R . .
H23C H 0.3802 -0.2183 0.0004 0.058 Uiso 1 1 calc R . .
C24 C 0.61238(13) -0.16292(12) 0.20656(9) 0.0196(3) Uani 1 1 d . . .
C25 C 0.62652(14) -0.09797(13) 0.12771(9) 0.0247(3) Uani 1 1 d . . .
H25 H 0.5606 -0.0365 0.1012 0.030 Uiso 1 1 calc R . .
C26 C 0.73447(16) -0.12081(15) 0.08702(10) 0.0304(3) Uani 1 1 d . . .
H26 H 0.7417 -0.0755 0.0335 0.036 Uiso 1 1 calc R . .
C27 C 0.83109(16) -0.21001(15) 0.12525(11) 0.0321(4) Uani 1 1 d . . .
H27 H 0.9048 -0.2267 0.0977 0.038 Uiso 1 1 calc R . .
C28 C 0.82011(15) -0.27496(14) 0.20372(10) 0.0286(3) Uani 1 1 d . . .
H28 H 0.8868 -0.3361 0.2295 0.034 Uiso 1 1 calc R . .
C29 C 0.71268(13) -0.25206(12) 0.24548(9) 0.0221(3) Uani 1 1 d . . .
C30 C 0.70313(14) -0.32623(14) 0.33028(10) 0.0270(3) Uani 1 1 d . . .
H30A H 0.6519 -0.2757 0.3646 0.032 Uiso 1 1 calc R . .
H30B H 0.6621 -0.3873 0.3230 0.032 Uiso 1 1 calc R . .
C31 C 0.87381(17) -0.29882(19) 0.40210(13) 0.0434(4) Uani 1 1 d . . .
H31A H 0.8222 -0.2600 0.4416 0.065 Uiso 1 1 calc R . .
H31B H 0.8830 -0.2399 0.3533 0.065 Uiso 1 1 calc R . .
H31C H 0.9532 -0.3395 0.4292 0.065 Uiso 1 1 calc R . .
C32 C 0.80028(18) -0.46803(18) 0.44877(12) 0.0469(5) Uani 1 1 d . . .
H32A H 0.8777 -0.5068 0.4792 0.070 Uiso 1 1 calc R . .
H32B H 0.7661 -0.5270 0.4310 0.070 Uiso 1 1 calc R . .
H32C H 0.7446 -0.4270 0.4853 0.070 Uiso 1 1 calc R . .
C33 C 0.1023(3) 0.4176(3) 0.0787(2) 0.0882(10) Uani 1 1 d . . .
H33A H 0.1755 0.4264 0.1058 0.106 Uiso 1 1 calc R . .
H33B H 0.0845 0.3414 0.1025 0.106 Uiso 1 1 calc R . .
C34 C 0.0014(3) 0.5166(3) 0.0706(3) 0.1000(12) Uani 1 1 d . . .
H34A H 0.0360 0.5852 0.0665 0.120 Uiso 1 1 calc R . .
H34B H -0.0368 0.5080 0.1252 0.120 Uiso 1 1 calc R . .
C35 C -0.0978(5) 0.5537(4) 0.0085(2) 0.1180(16) Uani 1 1 d . . .
H35A H -0.1416 0.4914 0.0215 0.142 Uiso 1 1 calc R . .
H35B H -0.1512 0.6237 0.0248 0.142 Uiso 1 1 calc R . .

loop_
_atom_site_aniso_label
_atom_site_aniso_U_11
_atom_site_aniso_U_22
_atom_site_aniso_U_33
_atom_site_aniso_U_23
_atom_site_aniso_U_13
_atom_site_aniso_U_12
Ge 0.01867(8) 0.01913(8) 0.01761(8) -0.00237(5) -0.00083(5) -0.00200(6)
P1 0.01654(17) 0.01890(16) 0.01987(17) -0.00344(13) -0.00130(12) -0.00316(13)
P2 0.01724(17) 0.01717(16) 0.01701(16) -0.00235(12) 0.00033(12) -0.00281(13)
Si1 0.0210(2) 0.0333(2) 0.0349(2) -0.00705(19) -0.00836(17) -0.00520(17)
Si2 0.0189(2) 0.0289(2) 0.0363(2) -0.00865(18) 0.00046(17) 0.00189(16)
Si3 0.0286(2) 0.0239(2) 0.0327(2) 0.00559(17) -0.00149(17) -0.01072(17)
Si4 0.0323(2) 0.0244(2) 0.0304(2) -0.00985(17) -0.00574(17) -0.00457(17)
N1 0.0235(7) 0.0194(6) 0.0301(7) -0.0048(5) 0.0053(5) -0.0056(5)
N2 0.0234(7) 0.0299(7) 0.0292(7) 0.0058(5) 0.0034(5) 0.0056(5)
C1 0.0163(7) 0.0225(7) 0.0258(7) -0.0025(5) -0.0034(5) -0.0019(5)
C2 0.0628(15) 0.0570(14) 0.0616(15) -0.0044(11) -0.0413(12) -0.0036(11)
C3 0.0285(9) 0.0481(11) 0.0619(13) -0.0195(10) 0.0065(8) -0.0169(8)
C4 0.0317(10) 0.0567(12) 0.0400(10) -0.0225(9) -0.0021(7) -0.0152(8)
C5 0.0350(10) 0.0521(11) 0.0409(10) -0.0097(9) 0.0119(8) -0.0030(8)
C6 0.0305(9) 0.0348(9) 0.0556(12) -0.0226(8) 0.0023(8) 0.0008(7)
C7 0.0262(10) 0.0449(11) 0.0691(15) -0.0181(10) -0.0072(9) 0.0097(8)
C8 0.0173(7) 0.0214(6) 0.0212(7) -0.0062(5) -0.0013(5) 0.0001(5)
C9 0.0232(8) 0.0283(7) 0.0238(7) -0.0037(6) 0.0011(6) -0.0017(6)
C10 0.0316(9) 0.0415(9) 0.0202(7) -0.0065(6) -0.0014(6) 0.0008(7)
C11 0.0302(9) 0.0421(9) 0.0291(8) -0.0187(7) -0.0069(6) 0.0016(7)
C12 0.0244(8) 0.0299(8) 0.0363(9) -0.0165(7) -0.0038(6) -0.0027(6)
C13 0.0192(7) 0.0206(6) 0.0265(7) -0.0083(5) -0.0010(5) -0.0001(5)
C14 0.0229(7) 0.0169(6) 0.0319(8) -0.0072(6) 0.0018(6) -0.0041(5)
C15 0.0552(12) 0.0275(8) 0.0402(10) -0.0005(7) 0.0174(8) -0.0147(8)
C16 0.0202(8) 0.0340(9) 0.0576(11) -0.0203(8) 0.0038(7) -0.0083(7)
C17 0.0208(7) 0.0183(6) 0.0246(7) -0.0012(5) -0.0019(5) -0.0049(5)
C18 0.0354(11) 0.0667(14) 0.0589(13) 0.0202(11) -0.0011(9) -0.0249(10)
C19 0.0558(13) 0.0229(8) 0.0522(12) 0.0047(8) -0.0108(9) -0.0140(8)
C20 0.0507(11) 0.0367(9) 0.0277(8) 0.0026(7) 0.0082(7) -0.0140(8)
C21 0.0441(11) 0.0421(10) 0.0540(12) -0.0281(9) -0.0062(9) 0.0037(9)
C22 0.0562(13) 0.0399(10) 0.0540(12) -0.0107(9) -0.0182(10) -0.0192(9)
C23 0.0486(11) 0.0449(10) 0.0250(8) -0.0101(7) -0.0020(7) -0.0127(8)
C24 0.0201(7) 0.0184(6) 0.0204(7) -0.0051(5) 0.0023(5) -0.0042(5)
C25 0.0274(8) 0.0224(7) 0.0218(7) -0.0020(5) 0.0026(5) -0.0037(6)
C26 0.0343(9) 0.0303(8) 0.0243(7) -0.0022(6) 0.0099(6) -0.0067(7)
C27 0.0294(9) 0.0314(8) 0.0338(9) -0.0076(7) 0.0141(7) -0.0044(7)
C28 0.0237(8) 0.0252(7) 0.0331(8) -0.0049(6) 0.0065(6) -0.0003(6)
C29 0.0220(7) 0.0193(6) 0.0235(7) -0.0031(5) 0.0034(5) -0.0036(5)
C30 0.0203(7) 0.0269(7) 0.0269(7) 0.0033(6) 0.0030(6) -0.0005(6)
C31 0.0267(9) 0.0560(12) 0.0417(10) -0.0050(9) -0.0042(7) -0.0037(8)
C32 0.0388(10) 0.0443(11) 0.0366(10) 0.0157(8) 0.0064(8) 0.0089(8)
C33 0.089(2) 0.0638(18) 0.103(3) -0.0100(17) -0.0116(19) -0.0092(16)
C34 0.075(2) 0.073(2) 0.145(4) -0.026(2) 0.036(2) -0.0033(17)
C35 0.199(5) 0.114(3) 0.067(2) -0.048(2) 0.005(3) -0.065(3)

loop_
_atom_type_symbol
_atom_type_description
_atom_type_scat_dispersion_real
_atom_type_scat_dispersion_imag
_atom_type_scat_source
C C 0.0033 0.0016 'International Tables Vol C Tables 4.2.6.8 and 6.1.1.4'
H H 0.0000 0.0000 'International Tables Vol C Tables 4.2.6.8 and 6.1.1.4'
N N 0.0061 0.0033 'International Tables Vol C Tables 4.2.6.8 and 6.1.1.4'
P P 0.1023 0.0942 'International Tables Vol C Tables 4.2.6.8 and 6.1.1.4'
Ge Ge 0.1547 1.8001 'International Tables Vol C Tables 4.2.6.8 and 6.1.1.4'
Si Si 0.0817 0.0704 'International Tables Vol C Tables 4.2.6.8 and 6.1.1.4'
